data_1517880
loop_
_publ_author_name
'Fleischmann, Martin'
'Jones, James S.'
'Gabba\"i, Fran\,cois P.'
'Scheer, Manfred'

_publ_section_title
;
 A comparative study of the coordination behavior of cyclo-P5and
 cyclo-As5ligand complexes towards the trinuclear Lewis acid complex
 (perfluoro-ortho-phenylene)mercury
;
_journal_issue 1
_journal_name_full 'Chem. Sci.'
_journal_page_first 132
_journal_paper_doi 10.1039/C4SC02353F
_journal_volume 6
_journal_year 2015
_chemical_compound_source 'see text'
_chemical_formula_moiety 'C18 F12 Hg3, C9 H13 Fe P5, C H2 Cl2'
_chemical_formula_sum 'C28 H15 Cl2 F12 Fe Hg3 P5'
_chemical_formula_weight 1462.77
_chemical_name_systematic ?
_space_group_IT_number 2
_symmetry_cell_setting triclinic
_symmetry_Int_Tables_number 2
_symmetry_space_group_name_Hall '-P 1'
_symmetry_space_group_name_H-M 'P -1'
_atom_sites_solution_hydrogens geom
_atom_sites_solution_primary direct
_atom_sites_solution_secondary difmap
_cell_angle_alpha 89.754(2)
_cell_angle_beta 68.252(3)
_cell_angle_gamma 66.286(3)
_cell_formula_units_Z 2
_cell_length_a 11.6373(4)
_cell_length_b 11.8015(3)
_cell_length_c 15.7005(5)
_cell_measurement_reflns_used 4669
_cell_measurement_temperature 123(1)
_cell_measurement_theta_max 29.3150
_cell_measurement_theta_min 3.4230
_cell_volume 1806.94(12)
_computing_cell_refinement
;
CrysAlisPro, Agilent Technologies,
Version 1.171.37.12a (release 12-09-2013 CrysAlis171 .NET)
(compiled Sep 12 2013,13:51:24)
;
_computing_data_collection
;
CrysAlisPro, Agilent Technologies,
Version 1.171.37.12a (release 12-09-2013 CrysAlis171 .NET)
(compiled Sep 12 2013,13:51:24)
;
_computing_data_reduction
;
CrysAlisPro, Agilent Technologies,
Version 1.171.37.12a (release 12-09-2013 CrysAlis171 .NET)
(compiled Sep 12 2013,13:51:24)
;
_computing_molecular_graphics 'PLATON (Spek, 1990)'
_computing_publication_material 'PLATON (Spek, 2003)'
_computing_structure_refinement 'SHELXL-97 (Sheldrick, 1997)'
_computing_structure_solution 'SIR-97 (Altomare, 1999)'
_diffrn_ambient_temperature 123(1)
_diffrn_detector_area_resol_mean 10.5431
_diffrn_measured_fraction_theta_full 0.992
_diffrn_measured_fraction_theta_max 0.835
_diffrn_measurement_device_type 'Xcalibur, Ruby, Gemini Ultra'
_diffrn_measurement_method '\w scans'
_diffrn_radiation_monochromator graphite
_diffrn_radiation_probe x-ray
_diffrn_radiation_source 'Enhance (Mo) X-ray Source'
_diffrn_radiation_type MoK\a
_diffrn_radiation_wavelength 0.71073
_diffrn_reflns_av_R_equivalents 0.0357
_diffrn_reflns_av_sigmaI/netI 0.1021
_diffrn_reflns_limit_h_max 15
_diffrn_reflns_limit_h_min -16
_diffrn_reflns_limit_k_max 16
_diffrn_reflns_limit_k_min -15
_diffrn_reflns_limit_l_max 22
_diffrn_reflns_limit_l_min -20
_diffrn_reflns_number 12948
_diffrn_reflns_reduction_process
;
;
_diffrn_reflns_theta_full 27.00
_diffrn_reflns_theta_max 30.05
_diffrn_reflns_theta_min 2.96
_exptl_absorpt_coefficient_mu 13.551
_exptl_absorpt_correction_T_max 0.243
_exptl_absorpt_correction_T_min 0.081
_exptl_absorpt_correction_type analytical
_exptl_absorpt_process_details
;
CrysAlisPro, Agilent Technologies,
Version 1.171.37.12a (release 12-09-2013 CrysAlis171 .NET)
(compiled Sep 12 2013,13:51:24)
Analytical numeric absorption correction using a multifaceted crystal
            model based on expressions derived by R.C. Clark & J.S. Reid.
(Clark, R. C. & Reid, J. S. (1995). Acta Cryst. A51, 887-897)
;
_exptl_crystal_colour brown
_exptl_crystal_density_diffrn 2.688
_exptl_crystal_density_method 'Not Measured'
_exptl_crystal_description block
_exptl_crystal_F_000 1332
_exptl_crystal_size_max 0.4091
_exptl_crystal_size_mid 0.2808
_exptl_crystal_size_min 0.1567
_refine_diff_density_max 2.006
_refine_diff_density_min -1.743
_refine_diff_density_rms 0.218
_refine_ls_extinction_method none
_refine_ls_goodness_of_fit_ref 0.807
_refine_ls_hydrogen_treatment constr
_refine_ls_matrix_type full
_refine_ls_number_parameters 463
_refine_ls_number_reflns 8836
_refine_ls_number_restraints 6
_refine_ls_restrained_S_all 0.807
_refine_ls_R_factor_all 0.0549
_refine_ls_R_factor_gt 0.0353
_refine_ls_shift/su_max 0.002
_refine_ls_shift/su_mean 0.000
_refine_ls_structure_factor_coef Fsqd
_refine_ls_weighting_details 'calc w=1/[\s^2^(Fo^2^)+(0.0048P)^2^]         where P=(Fo^2^+2Fc^2^)/3'
_refine_ls_weighting_scheme calc
_refine_ls_wR_factor_gt 0.0529
_refine_ls_wR_factor_ref 0.0548
_reflns_number_gt 5940
_reflns_number_total 8836
_reflns_threshold_expression >2\s(i)
_cod_data_source_file c4sc02353f2.cif
_cod_data_source_block 1
_cod_depositor_comments
;
The following automatic conversions were performed:

'_symmetry_cell_setting' value 'Triclinic' changed to 'triclinic'
according to
/usr/data/users/saulius/crontab/automatic-downloads/rss-feeds/RSC/lib/dictionaries/cif_core.dic
dictionary named 'cif_core.dic' version 2.4.2 from 2011-04-26.

Automatic conversion script
Id: cif_fix_values 2827 2014-09-09 07:05:25Z andrius 

 Adding full bibliography for 1517871--1517880.cif.
;
_cod_database_code 1517880

loop_
_symmetry_equiv_pos_site_id
_symmetry_equiv_pos_as_xyz
1 x,y,z
2 -x,-y,-z

loop_
_atom_site_aniso_label
_atom_site_aniso_U_11
_atom_site_aniso_U_22
_atom_site_aniso_U_33
_atom_site_aniso_U_23
_atom_site_aniso_U_13
_atom_site_aniso_U_12
Hg1 0.0203(2) 0.0180(1) 0.0189(1) 0.0029(1) -0.0060(1) -0.0071(1)
Hg2 0.0208(2) 0.0194(1) 0.0205(1) 0.0030(1) -0.0097(1) -0.0078(1)
Hg3 0.0181(2) 0.0229(1) 0.0334(2) 0.0057(1) -0.0104(1) -0.0098(1)
F1 0.044(3) 0.036(2) 0.0181(19) 0.0126(16) -0.013(2) -0.020(2)
F2 0.043(3) 0.035(2) 0.041(2) 0.0117(18) -0.007(2) -0.030(2)
F3 0.043(3) 0.031(2) 0.052(3) -0.0007(19) -0.024(2) -0.022(2)
F4 0.041(3) 0.035(2) 0.027(2) 0.0012(17) -0.020(2) -0.014(2)
F5 0.041(4) 0.047(3) 0.088(3) 0.008(2) -0.037(3) -0.026(3)
F6 0.064(5) 0.075(3) 0.084(3) -0.011(3) -0.050(3) -0.035(3)
F7 0.048(4) 0.089(3) 0.033(2) -0.010(2) -0.022(3) -0.014(3)
F8 0.040(4) 0.050(2) 0.029(2) 0.0082(19) -0.016(2) -0.013(2)
F9 0.048(4) 0.039(2) 0.023(2) 0.0009(17) -0.010(2) -0.012(2)
F10 0.059(4) 0.048(2) 0.024(2) 0.0075(19) 0.003(2) -0.019(3)
F11 0.052(4) 0.063(3) 0.053(3) 0.029(2) -0.002(3) -0.037(3)
F12 0.036(3) 0.060(3) 0.066(3) 0.028(2) -0.023(3) -0.035(3)
C10 0.013(4) 0.020(3) 0.015(3) 0.007(3) -0.001(3) -0.009(3)
C11 0.019(5) 0.018(3) 0.022(3) -0.001(3) -0.007(3) -0.011(3)
C12 0.034(6) 0.021(4) 0.021(4) 0.003(3) -0.009(4) -0.009(3)
C13 0.023(5) 0.017(3) 0.031(4) 0.003(3) -0.001(4) -0.013(3)
C14 0.032(5) 0.024(4) 0.039(4) 0.003(3) -0.020(4) -0.020(4)
C15 0.029(5) 0.020(3) 0.015(3) 0.000(3) -0.010(3) -0.004(3)
C16 0.021(5) 0.021(4) 0.039(4) -0.007(3) -0.015(4) -0.002(3)
C17 0.021(5) 0.018(3) 0.033(4) -0.005(3) -0.012(4) -0.008(3)
C18 0.023(5) 0.029(4) 0.054(5) 0.002(4) -0.018(4) -0.014(4)
C19 0.038(6) 0.045(5) 0.064(6) -0.015(4) -0.039(5) -0.006(4)
C20 0.031(6) 0.049(5) 0.034(5) -0.012(4) -0.020(4) -0.004(4)
C21 0.023(5) 0.026(4) 0.034(4) -0.006(3) -0.015(4) -0.002(3)
C22 0.025(5) 0.018(3) 0.031(4) 0.005(3) -0.006(4) -0.008(3)
C23 0.013(5) 0.026(4) 0.025(4) 0.015(3) 0.002(3) -0.003(3)
C24 0.026(5) 0.025(4) 0.023(4) -0.001(3) 0.002(4) -0.008(4)
C25 0.034(6) 0.030(4) 0.019(4) 0.009(3) 0.006(4) 0.000(4)
C26 0.038(2) 0.038(2) 0.038(2) 0.0086(10) -0.0133(12) -0.0172(12)
C27 0.025(5) 0.028(4) 0.046(5) 0.005(3) -0.009(4) -0.012(4)
Fe1 0.0180(6) 0.0176(4) 0.0118(4) 0.0022(3) -0.0064(4) -0.0084(4)
P1 0.0189(12) 0.0165(8) 0.0180(8) 0.0006(7) -0.0086(8) -0.0041(8)
P2 0.0211(12) 0.0247(9) 0.0177(8) 0.0054(7) -0.0079(8) -0.0116(8)
P3 0.0227(12) 0.0187(8) 0.0211(9) 0.0067(7) -0.0109(9) -0.0066(8)
P4 0.0204(12) 0.0268(9) 0.0229(9) 0.0057(7) -0.0114(9) -0.0106(9)
P5 0.0237(12) 0.0216(9) 0.0199(9) 0.0043(7) -0.0115(9) -0.0120(8)
C1 0.026(5) 0.028(4) 0.008(3) 0.001(3) -0.007(3) -0.013(3)
C2 0.029(5) 0.028(3) 0.013(3) 0.006(3) -0.015(3) -0.017(3)
C3 0.039(6) 0.045(4) 0.012(3) 0.005(3) -0.013(4) -0.033(4)
C4 0.038(6) 0.030(4) 0.012(3) -0.001(3) -0.004(4) -0.013(4)
C5 0.019(5) 0.032(4) 0.009(3) -0.009(3) 0.006(3) -0.008(3)
C6 0.028(5) 0.036(4) 0.017(3) 0.006(3) -0.010(3) -0.018(4)
C7 0.040(6) 0.053(5) 0.038(4) 0.017(4) -0.018(4) -0.038(5)
C8 0.043(6) 0.033(4) 0.030(4) 0.016(3) -0.020(4) -0.022(4)
C9 0.040(6) 0.048(4) 0.016(3) 0.011(3) -0.013(4) -0.028(4)
Cl1 0.109(3) 0.0749(17) 0.0770(18) -0.0039(14) -0.0446(19) 0.0109(18)
Cl2 0.115(4) 0.165(3) 0.173(3) 0.123(3) -0.103(3) -0.100(3)
C28 0.079(11) 0.084(7) 0.076(7) 0.010(5) -0.045(7) -0.021(7)

loop_
_atom_site_label
_atom_site_type_symbol
_atom_site_thermal_displace_type
_atom_site_fract_x
_atom_site_fract_y
_atom_site_fract_z
_atom_site_occupancy
_atom_site_U_iso_or_equiv
_atom_site_calc_flag
_atom_site_refinement_flags
Hg1 Hg Uani 0.65844(3) 0.38686(2) 1.07052(2) 1.000 0.0201(1) . .
Hg2 Hg Uani 0.68713(3) 0.40163(2) 0.83313(2) 1.000 0.0201(1) . .
Hg3 Hg Uani 0.51781(3) 0.22691(2) 0.96885(2) 1.000 0.0244(1) . .
F1 F Uani 0.8413(5) 0.5670(3) 0.7541(2) 1.000 0.0316(14) . .
F2 F Uani 0.9439(5) 0.6910(3) 0.8266(3) 1.000 0.0382(14) . .
F3 F Uani 0.9205(5) 0.6832(3) 1.0044(3) 1.000 0.0383(16) . .
F4 F Uani 0.7993(5) 0.5485(3) 1.1099(2) 1.000 0.0331(14) . .
F5 F Uani 0.4115(5) 0.1224(4) 0.8438(3) 1.000 0.0526(19) . .
F6 F Uani 0.4393(6) 0.1326(4) 0.6662(3) 1.000 0.066(2) . .
F7 F Uani 0.5650(5) 0.2676(4) 0.5631(3) 1.000 0.0603(18) . .
F8 F Uani 0.6646(5) 0.3896(4) 0.6384(2) 1.000 0.0413(16) . .
F9 F Uani 0.5664(5) 0.3566(3) 1.2809(2) 1.000 0.0404(16) . .
F10 F Uani 0.4357(5) 0.2272(3) 1.3830(3) 1.000 0.0515(16) . .
F11 F Uani 0.3419(5) 0.0990(4) 1.3043(3) 1.000 0.0579(19) . .
F12 F Uani 0.3794(5) 0.0991(4) 1.1249(3) 1.000 0.0482(17) . .
C10 C Uani 0.7538(7) 0.4853(5) 0.9866(4) 1.000 0.0168(19) . .
C11 C Uani 0.7692(7) 0.4892(5) 0.8936(4) 1.000 0.019(2) . .
C12 C Uani 0.8311(8) 0.5605(6) 0.8420(4) 1.000 0.027(3) . .
C13 C Uani 0.8806(8) 0.6245(5) 0.8787(4) 1.000 0.025(2) . .
C14 C Uani 0.8692(8) 0.6216(6) 0.9687(5) 1.000 0.027(3) . .
C15 C Uani 0.8071(8) 0.5521(5) 1.0218(4) 1.000 0.023(2) . .
C16 C Uani 0.5991(8) 0.3140(5) 0.7811(5) 1.000 0.029(3) . .
C17 C Uani 0.5339(8) 0.2425(5) 0.8334(4) 1.000 0.024(2) . .
C18 C Uani 0.4794(8) 0.1873(6) 0.7951(5) 1.000 0.034(3) . .
C19 C Uani 0.4912(10) 0.1930(7) 0.7035(6) 1.000 0.047(3) . .
C20 C Uani 0.5526(9) 0.2618(7) 0.6516(5) 1.000 0.040(3) . .
C21 C Uani 0.6031(8) 0.3213(6) 0.6916(5) 1.000 0.030(3) . .
C22 C Uani 0.4984(8) 0.2269(5) 1.1058(4) 1.000 0.027(2) . .
C23 C Uani 0.5448(8) 0.2933(6) 1.1471(4) 1.000 0.026(3) . .
C24 C Uani 0.5198(8) 0.2956(6) 1.2400(4) 1.000 0.030(3) . .
C25 C Uani 0.4529(9) 0.2284(6) 1.2932(4) 1.000 0.038(3) . .
C26 C Uani 0.4072(9) 0.1632(7) 1.2535(5) 1.000 0.0384(12) . .
C27 C Uani 0.4305(9) 0.1617(6) 1.1599(5) 1.000 0.035(3) . .
Fe1 Fe Uani 1.02475(10) -0.01096(7) 0.77724(5) 1.000 0.0154(3) . .
P1 P Uani 0.8543(2) 0.15204(14) 0.90033(11) 1.000 0.0187(5) . .
P2 P Uani 0.8822(2) -0.03147(15) 0.92584(11) 1.000 0.0205(6) . .
P3 P Uani 1.0960(2) -0.13811(14) 0.88167(11) 1.000 0.0210(6) . .
P4 P Uani 1.1954(2) -0.02188(15) 0.82964(11) 1.000 0.0224(6) . .
P5 P Uani 1.0460(2) 0.15975(14) 0.84102(11) 1.000 0.0201(6) . .
C1 C Uani 1.0643(8) 0.0274(6) 0.6397(4) 1.000 0.020(2) . .
C2 C Uani 0.9328(8) 0.0334(6) 0.6824(4) 1.000 0.020(2) . .
C3 C Uani 0.9430(9) -0.0845(6) 0.7085(4) 1.000 0.026(3) . .
C4 C Uani 1.0820(9) -0.1645(6) 0.6817(4) 1.000 0.029(3) . .
C5 C Uani 1.1589(8) -0.0946(6) 0.6398(4) 1.000 0.025(2) . .
C6 C Uani 1.1029(8) 0.1254(6) 0.5881(4) 1.000 0.025(2) . .
C7 C Uani 1.2448(9) 0.1085(7) 0.5753(5) 1.000 0.037(3) . .
C8 C Uani 0.9961(8) 0.2589(5) 0.6343(4) 1.000 0.032(3) . .
C9 C Uani 1.1050(8) 0.1021(6) 0.4908(4) 1.000 0.031(3) . .
Cl1 Cl Uani 0.7684(4) 0.5279(2) 0.32899(18) 1.000 0.1025(13) . .
Cl2 Cl Uani 0.8702(4) 0.4803(3) 0.4702(3) 1.000 0.1228(19) . .
C28 C Uani 0.7283(13) 0.5201(9) 0.4481(6) 1.000 0.080(5) . .
H2 H Uiso 0.85160 0.10330 0.69200 1.000 0.0240 calc R
H3 H Uiso 0.87010 -0.10480 0.73830 1.000 0.0310 calc R
H4 H Uiso 1.11820 -0.24790 0.68950 1.000 0.0350 calc R
H5 H Uiso 1.25370 -0.12410 0.61690 1.000 0.0300 calc R
H7A H Uiso 1.26320 0.17400 0.54520 1.000 0.0560 calc R
H7B H Uiso 1.31180 0.02840 0.53770 1.000 0.0560 calc R
H7C H Uiso 1.24930 0.11250 0.63500 1.000 0.0560 calc R
H8A H Uiso 0.99760 0.27790 0.69310 1.000 0.0470 calc R
H8B H Uiso 0.90680 0.26610 0.64380 1.000 0.0470 calc R
H8C H Uiso 1.01650 0.31670 0.59500 1.000 0.0470 calc R
H9A H Uiso 1.12540 0.16320 0.45540 1.000 0.0470 calc R
H9B H Uiso 1.01700 0.10920 0.49710 1.000 0.0470 calc R
H9C H Uiso 1.17400 0.01940 0.45930 1.000 0.0470 calc R
H28A H Uiso 0.65830 0.60090 0.48520 1.000 0.0960 calc R
H28B H Uiso 0.69240 0.45820 0.46520 1.000 0.0960 calc R

loop_
_atom_type_symbol
_atom_type_description
_atom_type_scat_dispersion_real
_atom_type_scat_dispersion_imag
_atom_type_scat_source
P P 0.1023 0.0942 'International Tables Vol C Tables 4.2.6.8 and 6.1.1.4'
Hg Hg -2.3894 9.2266 'International Tables Vol C Tables 4.2.6.8 and 6.1.1.4'
Fe Fe 0.3463 0.8444 'International Tables Vol C Tables 4.2.6.8 and 6.1.1.4'
F F 0.0171 0.0103 'International Tables Vol C Tables 4.2.6.8 and 6.1.1.4'
Cl Cl 0.1484 0.1585 'International Tables Vol C Tables 4.2.6.8 and 6.1.1.4'
H H 0.0000 0.0000 'International Tables Vol C Tables 4.2.6.8 and 6.1.1.4'
C C 0.0033 0.0016 'International Tables Vol C Tables 4.2.6.8 and 6.1.1.4'

loop_
_geom_angle_atom_site_label_1
_geom_angle_atom_site_label_2
_geom_angle_atom_site_label_3
_geom_angle
_geom_angle_publ_flag
C10 Hg1 C23 172.8(3) yes
C11 Hg2 C16 176.6(3) yes
C17 Hg3 C22 175.3(2) yes
P2 Fe1 P3 52.74(7) yes
P2 Fe1 P4 92.45(8) yes
P2 Fe1 P5 93.13(7) yes
P2 Fe1 C1 153.3(3) yes
P2 Fe1 C2 114.6(2) yes
P2 Fe1 C3 92.6(2) yes
P2 Fe1 C4 108.2(2) yes
P2 Fe1 C5 147.7(2) yes
P3 Fe1 P4 52.82(7) yes
P3 Fe1 P5 91.90(7) yes
P3 Fe1 C1 149.5(2) yes
P3 Fe1 C2 152.5(2) yes
P3 Fe1 C3 112.62(19) yes
P3 Fe1 C4 93.0(2) yes
P3 Fe1 C5 110.6(2) yes
P4 Fe1 P5 52.36(7) yes
P4 Fe1 C1 113.7(3) yes
P4 Fe1 C2 151.6(2) yes
P4 Fe1 C3 153.8(2) yes
P4 Fe1 C4 114.8(3) yes
P4 Fe1 C5 96.2(3) yes
P5 Fe1 C1 98.6(2) yes
P5 Fe1 C2 114.4(2) yes
P5 Fe1 C3 152.7(2) yes
P5 Fe1 C4 156.4(3) yes
P5 Fe1 C5 116.7(2) yes
C1 Fe1 C2 38.7(4) yes
C1 Fe1 C3 66.5(3) yes
C1 Fe1 C4 66.7(3) yes
C1 Fe1 C5 39.4(3) yes
C2 Fe1 C3 40.0(3) yes
C2 Fe1 C4 66.5(3) yes
C2 Fe1 C5 66.0(3) yes
C3 Fe1 C4 39.5(4) yes
C3 Fe1 C5 67.0(3) yes
C4 Fe1 C5 40.5(3) yes
P1 Fe1 C1 117.78(19) yes
P1 Fe1 C2 97.91(19) yes
P1 Fe1 C3 112.1(2) yes
P1 Fe1 P2 53.13(6) yes
P1 Fe1 P3 91.39(6) yes
P1 Fe1 P4 91.39(8) yes
P1 Fe1 P5 53.05(8) yes
P1 Fe1 C4 149.8(3) yes
P1 Fe1 C5 156.80(19) yes
P2 P1 P5 110.24(12) yes
Fe1 P1 P2 64.52(7) yes
Fe1 P1 P5 64.66(8) yes
Fe1 P2 P3 63.17(7) yes
P1 P2 P3 105.75(13) yes
Fe1 P2 P1 62.35(7) yes
Fe1 P3 P2 64.09(7) yes
P2 P3 P4 109.05(10) yes
Fe1 P3 P4 63.73(8) yes
Fe1 P4 P3 63.45(9) yes
P3 P4 P5 108.62(13) yes
Fe1 P4 P5 64.25(9) yes
Fe1 P5 P4 63.39(8) yes
P1 P5 P4 106.33(11) yes
Fe1 P5 P1 62.29(8) yes
Hg1 C10 C11 123.1(6) yes
C11 C10 C15 117.0(6) no
Hg1 C10 C15 119.9(4) yes
Hg2 C11 C12 118.4(5) yes
C10 C11 C12 119.9(7) no
Hg2 C11 C10 121.5(5) yes
F1 C12 C11 119.5(7) yes
F1 C12 C13 119.2(6) yes
C11 C12 C13 121.3(6) no
F2 C13 C14 119.0(8) yes
C12 C13 C14 120.5(7) no
F2 C13 C12 120.5(6) yes
F3 C14 C13 120.4(7) yes
F3 C14 C15 120.2(7) yes
C13 C14 C15 119.4(8) no
F4 C15 C10 119.7(6) yes
C10 C15 C14 121.9(6) no
F4 C15 C14 118.5(8) yes
C17 C16 C21 116.8(8) no
Hg2 C16 C17 122.2(6) yes
Hg2 C16 C21 121.0(6) yes
Hg3 C17 C16 120.6(6) yes
Hg3 C17 C18 120.3(5) yes
C16 C17 C18 119.1(6) no
F5 C18 C17 121.1(6) yes
C17 C18 C19 121.9(8) no
F5 C18 C19 117.0(8) yes
F6 C19 C18 120.3(8) yes
F6 C19 C20 119.5(8) yes
C18 C19 C20 120.3(10) no
F7 C20 C19 120.8(9) yes
F7 C20 C21 121.5(8) yes
C19 C20 C21 117.7(8) no
C16 C21 C20 124.1(7) no
F8 C21 C20 116.8(6) yes
F8 C21 C16 119.0(8) yes
Hg3 C22 C23 123.3(5) yes
Hg3 C22 C27 118.3(6) yes
C23 C22 C27 118.3(6) no
Hg1 C23 C22 121.7(4) yes
C22 C23 C24 119.8(7) no
Hg1 C23 C24 118.4(7) yes
F9 C24 C23 120.9(7) yes
F9 C24 C25 117.8(6) yes
C23 C24 C25 121.2(8) no
F10 C25 C24 120.0(8) yes
F10 C25 C26 120.6(7) yes
C24 C25 C26 119.4(6) no
F11 C26 C27 120.4(9) yes
C25 C26 C27 119.8(8) no
F11 C26 C25 119.8(6) yes
C22 C27 C26 121.5(9) no
F12 C27 C26 117.3(8) yes
F12 C27 C22 121.2(7) yes
Fe1 C1 C2 69.3(4) yes
Fe1 C1 C5 68.9(3) yes
Fe1 C1 C6 134.3(5) yes
C2 C1 C5 107.6(7) no
C2 C1 C6 126.7(7) no
C5 C1 C6 125.1(8) no
Fe1 C2 C1 72.0(5) yes
Fe1 C2 C3 69.1(5) yes
C1 C2 C3 109.1(7) no
Fe1 C3 C2 71.0(5) yes
Fe1 C3 C4 70.5(6) yes
C2 C3 C4 107.9(8) no
Fe1 C4 C3 69.9(4) yes
Fe1 C4 C5 70.3(4) yes
C3 C4 C5 107.7(6) no
Fe1 C5 C1 71.7(4) yes
Fe1 C5 C4 69.2(4) yes
C1 C5 C4 107.7(8) no
C1 C6 C7 112.2(7) no
C1 C6 C8 112.1(6) no
C1 C6 C9 105.4(6) no
C7 C6 C8 111.1(7) no
C7 C6 C9 107.9(6) no
C8 C6 C9 107.8(6) no
Fe1 C2 H2 125.00 no
C1 C2 H2 125.00 no
C3 C2 H2 125.00 no
Fe1 C3 H3 124.00 no
C2 C3 H3 126.00 no
C4 C3 H3 126.00 no
Fe1 C4 H4 125.00 no
C3 C4 H4 126.00 no
C5 C4 H4 126.00 no
Fe1 C5 H5 125.00 no
C1 C5 H5 126.00 no
C4 C5 H5 126.00 no
C6 C7 H7A 109.00 no
C6 C7 H7B 110.00 no
C6 C7 H7C 109.00 no
H7A C7 H7B 109.00 no
H7A C7 H7C 109.00 no
H7B C7 H7C 109.00 no
C6 C8 H8A 109.00 no
C6 C8 H8B 109.00 no
C6 C8 H8C 109.00 no
H8A C8 H8B 110.00 no
H8A C8 H8C 109.00 no
H8B C8 H8C 109.00 no
C6 C9 H9A 109.00 no
C6 C9 H9B 110.00 no
C6 C9 H9C 109.00 no
H9A C9 H9B 109.00 no
H9A C9 H9C 109.00 no
H9B C9 H9C 109.00 no
Cl1 C28 Cl2 110.2(7) yes
Cl1 C28 H28A 110.00 no
Cl1 C28 H28B 110.00 no
Cl2 C28 H28A 110.00 no
Cl2 C28 H28B 110.00 no
H28A C28 H28B 108.00 no

loop_
_geom_bond_atom_site_label_1
_geom_bond_atom_site_label_2
_geom_bond_distance
_geom_bond_publ_flag
Hg1 C10 2.063(7) yes
Hg1 C23 2.097(8) yes
Hg2 C11 2.087(8) yes
Hg2 C16 2.065(9) yes
Hg3 C17 2.079(6) yes
Hg3 C22 2.077(6) yes
Fe1 P2 2.3883(19) yes
Fe1 P3 2.3692(19) yes
Fe1 P4 2.375(3) yes
Fe1 P5 2.393(2) yes
Fe1 C1 2.122(6) yes
Fe1 C2 2.088(8) yes
Fe1 C3 2.063(10) yes
Fe1 C4 2.071(7) yes
Fe1 C5 2.086(6) yes
Fe1 P1 2.3435(18) yes
Cl1 C28 1.764(9) yes
Cl2 C28 1.693(16) yes
P1 P2 2.117(2) yes
P1 P5 2.116(3) yes
P2 P3 2.113(3) yes
P3 P4 2.110(3) yes
P4 P5 2.104(2) yes
F1 C12 1.345(7) yes
F2 C13 1.357(9) yes
F3 C14 1.342(11) yes
F4 C15 1.354(7) yes
F5 C18 1.353(10) yes
F6 C19 1.352(13) yes
F7 C20 1.347(9) yes
F8 C21 1.369(9) yes
F9 C24 1.342(10) yes
F10 C25 1.350(8) yes
F11 C26 1.340(10) yes
F12 C27 1.342(12) yes
C10 C15 1.401(12) no
C10 C11 1.407(8) no
C11 C12 1.390(10) no
C12 C13 1.354(12) no
C13 C14 1.371(10) no
C14 C15 1.384(11) no
C16 C17 1.418(11) no
C16 C21 1.392(11) no
C17 C18 1.344(13) no
C18 C19 1.397(12) no
C19 C20 1.365(13) no
C20 C21 1.357(14) no
C22 C27 1.387(11) no
C22 C23 1.389(12) no
C23 C24 1.376(8) no
C24 C25 1.394(11) no
C25 C26 1.357(14) no
C26 C27 1.391(10) no
C1 C6 1.528(10) no
C1 C2 1.396(13) no
C1 C5 1.418(10) no
C2 C3 1.420(10) no
C3 C4 1.398(13) no
C4 C5 1.438(12) no
C6 C7 1.515(15) no
C6 C9 1.543(9) no
C6 C8 1.523(9) no
C2 H2 0.9300 no
C3 H3 0.9300 no
C4 H4 0.9300 no
C5 H5 0.9300 no
C7 H7B 0.9600 no
C7 H7A 0.9600 no
C7 H7C 0.9600 no
C8 H8B 0.9600 no
C8 H8C 0.9600 no
C8 H8A 0.9600 no
C9 H9C 0.9600 no
C9 H9A 0.9600 no
C9 H9B 0.9600 no
C28 H28A 0.9700 no
C28 H28B 0.9700 no

loop_
_geom_contact_atom_site_label_1
_geom_contact_atom_site_label_2
_geom_contact_distance
_geom_contact_site_symmetry_2
_geom_contact_publ_flag
Hg1 P1 3.2379(16) . no
Hg1 P3 3.4887(19) 2_757 no
Hg2 P1 3.2341(17) . no
Hg3 P1 3.373(2) . no
Hg3 C10 3.430(6) 2_667 no
Cl1 F7 3.374(7) 2_666 no
Cl1 C20 3.452(11) 2_666 no
Cl1 F4 3.342(4) 1_554 no
Cl1 F2 3.300(5) 2_766 no
Cl2 Cl2 3.667(7) 2_766 no
Cl2 F8 3.346(6) . no
Cl1 H4 2.9900 2_756 no
P1 C2 3.346(6) . no
P1 Hg2 3.2341(17) . no
P1 C3 3.658(7) . no
P1 Hg1 3.2379(16) . no
P1 P4 3.377(3) . no
P1 P3 3.669(3) 2_757 no
P1 P3 3.373(2) . no
P1 Hg3 3.373(2) . no
P2 C4 3.616(6) . no
P2 P5 3.472(3) . no
P2 C3 3.226(6) . no
P2 P3 3.773(3) 2_757 no
P2 P4 3.439(3) . no
P2 F2 3.316(4) 1_545 no
P2 P4 3.598(2) 2_757 no
P3 F2 3.460(6) 1_545 no
P3 C23 3.672(10) 2_757 no
P3 C4 3.226(7) . no
P3 C3 3.692(9) . no
P3 P5 3.423(2) . no
P3 P2 3.773(3) 2_757 no
P3 P1 3.373(2) . no
P3 Hg1 3.4886(19) 2_757 no
P3 C5 3.667(6) . no
P3 P1 3.669(3) 2_757 no
P4 P2 3.439(3) . no
P4 C25 3.547(9) 2_757 no
P4 P1 3.377(3) . no
P4 C23 3.543(8) 2_757 no
P4 C5 3.325(8) . no
P4 C24 3.369(8) 2_757 no
P4 P2 3.598(2) 2_757 no
P5 P3 3.423(2) . no
P5 P2 3.472(3) . no
P5 F3 3.286(5) 2_767 no
P5 C8 3.614(7) . no
P5 C1 3.428(7) . no
P2 H3 3.1400 . no
P3 H4 3.1700 . no
P5 H8A 2.8200 . no
P5 H7C 3.1100 . no
F1 C27 3.287(9) 2_667 no
F1 F2 2.700(8) . no
F2 P2 3.316(4) 1_565 no
F2 P3 3.460(6) 1_565 no
F2 F1 2.700(8) . no
F2 C3 3.226(7) 1_565 no
F2 Cl1 3.300(5) 2_766 no
F2 F3 2.707(6) . no
F2 C4 3.183(9) 1_565 no
F3 C15 3.145(9) 2_767 no
F3 P5 3.286(5) 2_767 no
F3 F2 2.707(6) . no
F3 F4 2.704(6) . no
F4 C14 3.271(10) 2_767 no
F4 C18 3.284(8) 2_667 no
F4 F3 2.704(6) . no
F4 Cl1 3.342(4) 1_556 no
F5 F12 2.959(7) 2_657 no
F5 F11 3.090(6) 2_657 no
F5 F6 2.693(6) . no
F5 C27 3.097(8) 2_657 no
F5 C26 3.175(9) 2_657 no
F6 C7 3.187(13) 1_455 no
F6 F11 3.071(7) 2_657 no
F6 F7 2.720(7) . no
F6 F5 2.693(6) . no
F7 F6 2.720(7) . no
F7 Cl1 3.374(7) 2_666 no
F7 F8 2.681(8) . no
F8 F7 2.681(8) . no
F8 Cl2 3.346(6) . no
F8 F9 2.972(6) 2_667 no
F8 C28 3.330(10) . no
F9 F10 2.694(6) . no
F9 F8 2.972(6) 2_667 no
F10 F9 2.694(6) . no
F10 F11 2.711(8) . no
F10 C28 3.363(10) 2_667 no
F11 F12 2.686(6) . no
F11 F10 2.711(8) . no
F11 C18 3.188(8) 2_657 no
F11 C9 3.180(9) 1_456 no
F11 F6 3.071(7) 2_657 no
F11 C19 3.179(9) 2_657 no
F11 F5 3.090(6) 2_657 no
F12 F11 2.686(6) . no
F12 F5 2.959(7) 2_657 no
F2 H4 2.6800 1_565 no
F2 H3 2.7700 1_565 no
F6 H7C 2.5300 1_455 no
F7 H5 2.8400 2_756 no
F7 H28A 2.8200 2_666 no
F8 H28B 2.7700 . no
F8 H8B 2.6400 . no
F10 H7A 2.8500 1_456 no
F10 H28A 2.4800 2_667 no
F11 H9A 2.5700 1_456 no
F11 H3 2.7600 2_657 no
C1 C4 2.306(9) . no
C1 P5 3.428(7) . no
C1 C3 2.294(12) . no
C2 C6 2.614(12) . no
C2 P1 3.346(6) . no
C2 C5 2.272(12) . no
C2 C4 2.279(10) . no
C2 C9 3.411(11) 2_756 no
C3 C1 2.294(12) . no
C3 F2 3.226(7) 1_545 no
C3 P3 3.692(9) . no
C3 C5 2.290(14) . no
C3 P1 3.658(7) . no
C3 P2 3.226(6) . no
C3 C9 3.397(11) 2_756 no
C4 C1 2.306(9) . no
C4 F2 3.183(9) 1_545 no
C4 C2 2.279(10) . no
C4 P2 3.616(6) . no
C4 P3 3.226(7) . no
C5 C2 2.272(12) . no
C5 P4 3.325(8) . no
C5 C6 2.615(9) . no
C5 P3 3.667(6) . no
C5 C3 2.290(14) . no
C7 F6 3.187(13) 1_655 no
C8 P5 3.614(7) . no
C9 C2 3.411(11) 2_756 no
C9 C3 3.397(11) 2_756 no
C9 F11 3.180(9) 1_654 no
C10 Hg3 3.430(6) 2_667 no
C11 C22 3.537(9) 2_667 no
C12 C22 3.409(12) 2_667 no
C12 C27 3.472(11) 2_667 no
C14 F4 3.271(10) 2_767 no
C14 C15 3.552(13) 2_767 no
C15 C17 3.524(11) 2_667 no
C15 C14 3.552(13) 2_767 no
C15 F3 3.145(9) 2_767 no
C17 C15 3.524(11) 2_667 no
C18 F11 3.188(8) 2_657 no
C18 F4 3.284(8) 2_667 no
C19 F11 3.179(9) 2_657 no
C20 Cl1 3.452(11) 2_666 no
C22 C12 3.409(12) 2_667 no
C22 C11 3.537(9) 2_667 no
C23 P3 3.672(10) 2_757 no
C23 P4 3.543(8) 2_757 no
C24 P4 3.369(8) 2_757 no
C25 P4 3.547(9) 2_757 no
C26 F5 3.175(9) 2_657 no
C27 F5 3.097(8) 2_657 no
C27 F1 3.287(9) 2_667 no
C27 C12 3.472(11) 2_667 no
C28 F10 3.363(10) 2_667 no
C28 F8 3.330(10) . no
C1 H5 2.1100 . no
C1 H2 2.0800 . no
C2 H9B 2.9700 . no
C2 H8B 2.7300 . no
C2 H3 2.1100 . no
C2 H9B 3.0200 2_756 no
C2 H9C 3.0900 2_756 no
C3 H4 2.0900 . no
C3 H2 2.1000 . no
C3 H9B 3.0800 2_756 no
C4 H3 2.0900 . no
C4 H5 2.1200 . no
C5 H7B 2.7900 . no
C5 H7C 3.0200 . no
C5 H4 2.1200 . no
C7 H5 2.7900 . no
C8 H2 2.8900 . no
C16 H2 2.8100 . no
C21 H2 3.0000 . no
H2 C21 3.0000 . no
H2 H8B 2.3000 . no
H2 C16 2.8100 . no
H2 C8 2.8900 . no
H3 F2 2.7700 1_545 no
H3 F11 2.7600 2_657 no
H4 F2 2.6800 1_545 no
H4 Cl1 2.9900 2_756 no
H5 C7 2.7900 . no
H5 H7B 2.3600 . no
H5 F7 2.8400 2_756 no
H7A F10 2.8500 1_654 no
H7A H8C 2.4800 . no
H7A H9A 2.5300 . no
H7B H9C 2.3900 . no
H7B H5 2.3600 . no
H7B C5 2.7900 . no
H7C F6 2.5300 1_655 no
H7C C5 3.0200 . no
H7C P5 3.1100 . no
H7C H8A 2.5800 . no
H8A H7C 2.5800 . no
H8A P5 2.8200 . no
H8B C2 2.7300 . no
H8B H2 2.3000 . no
H8B H9B 2.5100 . no
H8B F8 2.6400 . no
H8C H9A 2.4100 . no
H8C H7A 2.4800 . no
H9A F11 2.5700 1_654 no
H9A H8C 2.4100 . no
H9A H7A 2.5300 . no
H9B H8B 2.5100 . no
H9B C2 3.0200 2_756 no
H9B C2 2.9700 . no
H9B C3 3.0800 2_756 no
H9C C2 3.0900 2_756 no
H9C H7B 2.3900 . no
H28A F7 2.8200 2_666 no
H28A F10 2.4800 2_667 no
H28B F8 2.7700 . no

loop_
_geom_hbond_atom_site_label_D
_geom_hbond_atom_site_label_H
_geom_hbond_atom_site_label_A
_geom_hbond_distance_DH
_geom_hbond_distance_HA
_geom_hbond_distance_DA
_geom_hbond_angle_DHA
_geom_hbond_site_symmetry_A
_geom_hbond_publ_flag
C7 H7C F6 0.9600 2.5300 3.187(13) 125.00 1_655 yes
C8 H8A P5 0.9600 2.8200 3.614(7) 140.00 . yes
C28 H28A F10 0.9700 2.4800 3.363(10) 151.00 2_667 yes

loop_
_geom_torsion_atom_site_label_1
_geom_torsion_atom_site_label_2
_geom_torsion_atom_site_label_3
_geom_torsion_atom_site_label_4
_geom_torsion
_geom_torsion_publ_flag
C2 Fe1 C4 C3 -38.3(4) no
C5 Fe1 C4 C3 -118.3(6) no
P1 Fe1 C4 C5 143.3(4) no
P2 Fe1 C4 C5 -170.5(4) no
P3 Fe1 C4 C5 -118.9(5) no
P4 Fe1 C4 C5 -68.9(5) no
P5 Fe1 C4 C5 -17.3(9) no
C1 Fe1 C4 C5 37.6(5) no
C2 Fe1 C4 C5 80.0(5) no
C3 Fe1 C4 C5 118.3(6) no
C3 Fe1 P4 P3 -63.4(4) no
C4 Fe1 P4 P3 -73.8(2) no
C5 Fe1 P4 P3 -111.3(2) no
P1 Fe1 C5 C1 -12.2(11) no
P2 Fe1 C5 C1 135.0(5) no
P3 Fe1 C5 C1 -172.9(5) no
P4 Fe1 C5 C1 -120.5(5) no
P5 Fe1 C5 C1 -69.7(6) no
C2 Fe1 C5 C1 36.6(5) no
C3 Fe1 C5 C1 80.4(6) no
C4 Fe1 C5 C1 117.9(8) no
P1 Fe1 C5 C4 -130.1(6) no
P2 Fe1 C5 C4 17.1(8) no
P3 Fe1 C5 C4 69.1(5) no
P4 Fe1 C5 C4 121.6(5) no
P5 Fe1 C5 C4 172.3(4) no
C1 Fe1 C5 C4 -117.9(8) no
C2 Fe1 C5 C4 -81.3(6) no
C3 Fe1 C5 C4 -37.5(5) no
C3 Fe1 P5 P1 64.4(5) no
C4 Fe1 P5 P1 167.9(6) no
C5 Fe1 P5 P1 155.4(3) no
P1 Fe1 P5 P4 128.20(9) no
P2 Fe1 P5 P4 90.68(8) no
P3 Fe1 P5 P4 37.89(8) no
C1 Fe1 P5 P4 -113.4(3) no
C2 Fe1 P5 P4 -150.5(2) no
C3 Fe1 P5 P4 -167.5(5) no
C4 Fe1 P5 P4 -63.9(6) no
C5 Fe1 P5 P4 -76.4(3) no
P1 Fe1 C1 C2 -65.9(4) no
P2 Fe1 C1 C2 -3.4(7) no
P3 Fe1 C1 C2 132.6(5) no
P4 Fe1 C1 C2 -171.1(3) no
P5 Fe1 C1 C2 -118.5(4) no
C3 Fe1 C1 C2 37.6(4) no
C4 Fe1 C1 C2 80.9(5) no
C5 Fe1 C1 C2 119.5(7) no
P1 Fe1 C1 C5 174.6(5) no
P2 Fe1 C1 C5 -122.9(5) no
P3 Fe1 C1 C5 13.1(8) no
P4 Fe1 C1 C5 69.4(5) no
P5 Fe1 C1 C5 122.0(5) no
C2 Fe1 C1 C5 -119.5(7) no
C3 Fe1 C1 C5 -81.9(6) no
C4 Fe1 C1 C5 -38.6(6) no
P1 Fe1 C1 C6 55.7(9) no
P2 Fe1 C1 C6 118.2(9) no
P3 Fe1 C1 C6 -105.9(7) no
P4 Fe1 C1 C6 -49.5(9) no
P5 Fe1 C1 C6 3.0(9) no
C2 Fe1 C1 C6 121.5(9) no
C3 Fe1 C1 C6 159.2(9) no
C4 Fe1 C1 C6 -157.6(10) no
C5 Fe1 C1 C6 -119.0(11) no
C5 Fe1 P3 P4 81.9(3) no
C1 Fe1 P2 P1 -78.8(4) no
C2 Fe1 P2 P1 -81.2(2) no
C3 Fe1 P2 P1 -115.8(2) no
P1 Fe1 P4 P3 90.69(7) no
P2 Fe1 P4 P3 37.54(7) no
P5 Fe1 P4 P3 129.61(9) no
P3 Fe1 P1 P2 -39.18(10) no
P4 Fe1 P1 P2 -92.02(10) no
P5 Fe1 P1 P2 -130.52(12) no
C1 Fe1 P1 P2 150.1(3) no
C2 Fe1 P1 P2 114.9(2) no
C3 Fe1 P1 P2 76.0(2) no
C4 Fe1 P1 P2 59.1(4) no
C5 Fe1 P1 P2 158.8(7) no
P2 Fe1 P1 P5 130.52(12) no
P3 Fe1 P1 P5 91.34(9) no
P4 Fe1 P1 P5 38.50(8) no
C1 Fe1 P1 P5 -79.4(3) no
C2 Fe1 P1 P5 -114.6(2) no
C3 Fe1 P1 P5 -153.5(2) no
C4 Fe1 P1 P5 -170.4(4) no
C5 Fe1 P1 P5 -70.7(7) no
P5 Fe1 C2 C1 72.5(4) no
C3 Fe1 C2 C1 -119.5(6) no
C4 Fe1 C2 C1 -81.6(5) no
C5 Fe1 C2 C1 -37.2(4) no
P1 Fe1 C2 C3 -115.1(4) no
P2 Fe1 C2 C3 -62.2(4) no
P3 Fe1 P2 P1 127.48(12) no
P4 Fe1 P2 P1 89.90(10) no
P5 Fe1 P2 P1 37.48(10) no
C1 Fe1 C4 C3 -80.7(5) no
P5 Fe1 C2 C3 -168.0(4) no
C1 Fe1 C2 C3 119.5(6) no
C4 Fe1 P2 P1 -153.0(3) no
C5 Fe1 P2 P1 -164.5(5) no
P1 Fe1 P2 P3 -127.48(12) no
P4 Fe1 P2 P3 -37.58(8) no
P5 Fe1 P2 P3 -90.01(9) no
C1 Fe1 P2 P3 153.7(4) no
C2 Fe1 P2 P3 151.4(2) no
C3 Fe1 P2 P3 116.7(2) no
C4 Fe1 P2 P3 79.6(3) no
C5 Fe1 P2 P3 68.0(5) no
C5 Fe1 C3 C2 -79.5(4) no
P1 Fe1 C3 C4 -166.7(3) no
P2 Fe1 C3 C4 -115.8(4) no
P1 Fe1 P3 P2 39.42(9) no
P4 Fe1 P3 P2 130.11(10) no
P5 Fe1 P3 P2 92.49(9) no
C1 Fe1 P3 P2 -156.9(5) no
C2 Fe1 P3 P2 -70.7(5) no
C3 Fe1 P3 P2 -75.2(3) no
C4 Fe1 P3 P2 -110.7(3) no
C5 Fe1 P3 P2 -148.0(3) no
P1 Fe1 P3 P4 -90.69(9) no
P2 Fe1 P3 P4 -130.11(10) no
P5 Fe1 P3 P4 -37.62(8) no
C1 Fe1 P3 P4 73.0(5) no
C2 Fe1 P3 P4 159.2(4) no
C3 Fe1 P3 P4 154.7(2) no
C4 Fe1 P3 P4 119.2(3) no
P4 Fe1 C2 C3 136.9(4) no
C2 Fe1 P4 P5 70.6(4) no
C3 Fe1 P4 P5 167.0(4) no
C4 Fe1 C2 C3 37.9(5) no
C5 Fe1 C2 C3 82.3(5) no
P1 Fe1 C2 C1 125.4(4) no
P2 Fe1 C2 C1 178.3(3) no
C1 Fe1 P4 P3 -148.0(2) no
C2 Fe1 P4 P3 -159.8(4) no
P2 Fe1 C3 C2 126.4(4) no
P3 Fe1 C3 C2 176.8(4) no
P4 Fe1 C3 C2 -132.7(4) no
P1 Fe1 P4 P5 -38.92(7) no
P2 Fe1 P4 P5 -92.07(8) no
P3 Fe1 P4 P5 -129.61(9) no
C1 Fe1 P4 P5 82.4(2) no
P5 Fe1 C4 C3 -135.6(6) no
P3 Fe1 P5 P1 -90.31(8) no
C4 Fe1 P4 P5 156.6(2) no
C5 Fe1 P4 P5 119.1(2) no
P4 Fe1 C3 C4 -14.8(7) no
P5 Fe1 C3 C4 142.3(4) no
P3 Fe1 C2 C1 -126.0(5) no
P2 Fe1 P5 P1 -37.52(8) no
P4 Fe1 C4 C3 172.8(3) no
P4 Fe1 P5 P1 -128.20(9) no
C1 Fe1 P5 P1 118.4(3) no
C2 Fe1 P5 P1 81.3(2) no
P2 Fe1 C4 C3 71.2(4) no
P3 Fe1 C4 C3 122.8(4) no
P3 Fe1 C2 C3 -6.5(7) no
C2 Fe1 C3 C4 117.9(6) no
P1 Fe1 C3 C2 75.4(4) no
P4 Fe1 C2 C1 17.4(6) no
P3 Fe1 C3 C4 -65.4(4) no
C4 Fe1 C3 C2 -117.9(6) no
P5 Fe1 C3 C2 24.4(7) no
C1 Fe1 C3 C4 81.4(4) no
C1 Fe1 C3 C2 -36.4(4) no
P1 Fe1 C4 C3 25.0(6) no
C5 Fe1 C3 C4 38.4(4) no
P5 P1 P2 Fe1 -47.08(9) no
P2 P1 P5 P4 -0.06(16) no
P5 P1 P2 P3 0.29(14) no
Fe1 P1 P2 P3 47.37(9) no
P2 P1 P5 Fe1 47.01(8) no
Fe1 P1 P5 P4 -47.07(8) no
P1 P2 P3 Fe1 -46.92(8) no
P1 P2 P3 P4 -0.40(13) no
Fe1 P2 P3 P4 46.51(9) no
Fe1 P3 P4 P5 47.08(9) no
P2 P3 P4 P5 0.38(14) no
P2 P3 P4 Fe1 -46.70(9) no
P3 P4 P5 Fe1 -46.66(9) no
P3 P4 P5 P1 -0.19(13) no
Fe1 P4 P5 P1 46.47(9) no
C15 C10 C11 C12 -2.0(10) no
Hg1 C10 C15 F4 2.0(9) no
Hg1 C10 C15 C14 -178.6(6) no
C11 C10 C15 C14 1.6(10) no
C11 C10 C15 F4 -177.9(6) no
C15 C10 C11 Hg2 -177.0(5) no
Hg1 C10 C11 C12 178.1(5) no
Hg1 C10 C11 Hg2 3.1(8) no
Hg2 C11 C12 F1 -2.6(9) no
C10 C11 C12 F1 -177.8(6) no
C10 C11 C12 C13 1.7(11) no
Hg2 C11 C12 C13 176.9(6) no
F1 C12 C13 F2 -2.2(11) no
C11 C12 C13 C14 -0.8(12) no
C11 C12 C13 F2 178.3(7) no
F1 C12 C13 C14 178.7(7) no
C12 C13 C14 F3 178.8(7) no
C12 C13 C14 C15 0.3(12) no
F2 C13 C14 C15 -178.8(7) no
F2 C13 C14 F3 -0.3(11) no
C13 C14 C15 F4 178.7(7) no
C13 C14 C15 C10 -0.7(11) no
F3 C14 C15 F4 0.2(11) no
F3 C14 C15 C10 -179.2(7) no
Hg2 C16 C17 C18 -179.6(6) no
Hg2 C16 C21 C20 177.1(7) no
Hg2 C16 C21 F8 -1.1(10) no
C17 C16 C21 C20 -2.0(12) no
C21 C16 C17 C18 -0.5(11) no
Hg2 C16 C17 Hg3 2.1(8) no
C17 C16 C21 F8 179.8(6) no
C21 C16 C17 Hg3 -178.9(5) no
C16 C17 C18 C19 3.3(12) no
Hg3 C17 C18 F5 1.0(10) no
C16 C17 C18 F5 -177.4(7) no
Hg3 C17 C18 C19 -178.3(6) no
C17 C18 C19 C20 -3.8(13) no
F5 C18 C19 F6 -1.7(12) no
C17 C18 C19 F6 177.6(7) no
F5 C18 C19 C20 176.9(8) no
C18 C19 C20 F7 179.8(8) no
C18 C19 C20 C21 1.2(13) no
F6 C19 C20 C21 179.8(8) no
F6 C19 C20 F7 -1.7(13) no
F7 C20 C21 F8 1.3(12) no
C19 C20 C21 F8 179.9(8) no
F7 C20 C21 C16 -176.9(7) no
C19 C20 C21 C16 1.6(13) no
C27 C22 C23 C24 -1.6(11) no
Hg3 C22 C27 F12 0.6(10) no
Hg3 C22 C23 C24 175.5(6) no
C27 C22 C23 Hg1 176.5(6) no
C23 C22 C27 F12 177.9(7) no
C23 C22 C27 C26 0.8(12) no
Hg3 C22 C27 C26 -176.5(7) no
Hg3 C22 C23 Hg1 -6.4(9) no
Hg1 C23 C24 F9 0.3(10) no
C22 C23 C24 C25 2.5(12) no
C22 C23 C24 F9 178.4(7) no
Hg1 C23 C24 C25 -175.7(6) no
F9 C24 C25 C26 -178.5(7) no
C23 C24 C25 F10 176.7(7) no
C23 C24 C25 C26 -2.4(13) no
F9 C24 C25 F10 0.6(11) no
F10 C25 C26 C27 -177.6(8) no
C24 C25 C26 F11 -179.5(7) no
F10 C25 C26 F11 1.4(13) no
C24 C25 C26 C27 1.6(13) no
C25 C26 C27 C22 -0.8(13) no
F11 C26 C27 C22 -179.7(7) no
C25 C26 C27 F12 -178.0(8) no
F11 C26 C27 F12 3.2(12) no
C6 C1 C2 Fe1 -130.5(7) no
Fe1 C1 C6 C7 66.9(9) no
Fe1 C1 C6 C8 -59.0(11) no
C6 C1 C2 C3 170.2(6) no
C5 C1 C2 C3 -0.9(8) no
Fe1 C1 C2 C3 -59.3(5) no
C5 C1 C2 Fe1 58.5(5) no
C6 C1 C5 Fe1 130.1(7) no
C5 C1 C6 C9 89.9(9) no
C2 C1 C5 C4 1.4(8) no
Fe1 C1 C5 C4 60.1(5) no
C6 C1 C5 C4 -169.8(7) no
Fe1 C1 C6 C9 -176.0(7) no
C2 C1 C6 C8 37.4(10) no
C2 C1 C6 C9 -79.6(8) no
C5 C1 C6 C7 -27.2(9) no
C5 C1 C6 C8 -153.1(7) no
C2 C1 C5 Fe1 -58.7(5) no
C2 C1 C6 C7 163.3(7) no
C1 C2 C3 C4 -0.1(8) no
Fe1 C2 C3 C4 -61.2(5) no
C1 C2 C3 Fe1 61.1(5) no
C2 C3 C4 Fe1 61.4(5) no
C2 C3 C4 C5 1.0(8) no
Fe1 C3 C4 C5 -60.5(5) no
C3 C4 C5 Fe1 60.2(5) no
C3 C4 C5 C1 -1.5(8) no
Fe1 C4 C5 C1 -61.7(5) no
